data_4512783
loop_
_publ_author_name
'Saraswatula, Viswanadha G.'
'Saha, Binoy K.'

_publ_section_title
;
 Modulation of Thermal Expansion by Guests and Polymorphism in a Hydrogen
 Bonded Host
;
_journal_issue 2
_journal_name_full 'Crystal Growth &amp; Design'
_journal_page_first 593
_journal_paper_doi 10.1021/cg501178f
_journal_volume 15
_journal_year 2015
_chemical_formula_moiety 'C30 H28 O4, 2(C7 H8 O)'
_chemical_formula_sum 'C44 H44 O6'
_chemical_formula_weight 668.79
_chemical_name_common 1-oc-2D-220K
_chemical_name_systematic
;
 1,1,4,4-tetrakis(4-hydroxyphenyl)cyclohexane, 2-methylphenol 
;
_space_group_crystal_system monoclinic
_space_group_IT_number 14
_space_group_name_Hall '-P 2yn'
_space_group_name_H-M_alt 'P 1 21/n 1'
_symmetry_space_group_name_Hall '-P 2yn'
_symmetry_space_group_name_H-M 'P 1 21/n 1'
_atom_sites_solution_hydrogens geom
_atom_sites_solution_primary direct
_atom_sites_solution_secondary difmap
_audit_creation_date 2014-04-13
_audit_creation_method
;
Olex2 1.2
(compiled 2013.11.15 svn.r2834 for OlexSys, GUI svn.r4720)
;
_cell_angle_alpha 90.00
_cell_angle_beta 89.995(2)
_cell_angle_gamma 90.00
_cell_formula_units_Z 2
_cell_length_a 10.0834(3)
_cell_length_b 10.0094(3)
_cell_length_c 17.0724(4)
_cell_measurement_reflns_used 5677
_cell_measurement_temperature 220(2)
_cell_measurement_theta_max 29.1468
_cell_measurement_theta_min 2.8617
_cell_volume 1723.10(8)
_computing_cell_refinement
;
CrysAlisPro, Oxford Diffraction Ltd.,
Version 1.171.34.44 (release 25-10-2010 CrysAlis171 .NET)
(compiled Oct 25 2010,18:11:34)
;
_computing_data_collection
;
CrysAlisPro, Oxford Diffraction Ltd.,
Version 1.171.34.44 (release 25-10-2010 CrysAlis171 .NET)
(compiled Oct 25 2010,18:11:34)
;
_computing_data_reduction
;
CrysAlisPro, Oxford Diffraction Ltd.,
Version 1.171.34.44 (release 25-10-2010 CrysAlis171 .NET)
(compiled Oct 25 2010,18:11:34)
;
_computing_molecular_graphics 'Olex2 (Dolomanov et al., 2009)'
_computing_publication_material 'Olex2 (Dolomanov et al., 2009)'
_computing_structure_refinement 'ShelXL (Sheldrick, 2008)'
_computing_structure_solution 'SHELXS-97 (Sheldrick, 1990)'
_diffrn_ambient_temperature 220(2)
_diffrn_measured_fraction_theta_full 0.972
_diffrn_measured_fraction_theta_max 0.972
_diffrn_measurement_device_type 'Xcalibur, Eos'
_diffrn_measurement_method '\w scans'
_diffrn_radiation_monochromator graphite
_diffrn_radiation_type MoK\a
_diffrn_radiation_wavelength 0.71073
_diffrn_reflns_av_R_equivalents 0.0269
_diffrn_reflns_av_unetI/netI 0.0296
_diffrn_reflns_limit_h_max 11
_diffrn_reflns_limit_h_min -11
_diffrn_reflns_limit_k_max 11
_diffrn_reflns_limit_k_min -11
_diffrn_reflns_limit_l_max 20
_diffrn_reflns_limit_l_min -20
_diffrn_reflns_number 8083
_diffrn_reflns_theta_full 25.00
_diffrn_reflns_theta_max 25.00
_diffrn_reflns_theta_min 2.87
_diffrn_source 'fine-focus sealed tube'
_exptl_absorpt_coefficient_mu 0.085
_exptl_absorpt_correction_T_max 0.9597
_exptl_absorpt_correction_T_min 0.9502
_exptl_absorpt_correction_type multi-scan
_exptl_absorpt_process_details
;
CrysAlisPro, Oxford Diffraction Ltd.,
Version 1.171.34.44 (release 25-10-2010 CrysAlis171 .NET)
(compiled Oct 25 2010,18:11:34)
Empirical absorption correction using spherical harmonics,
 implemented in SCALE3 ABSPACK scaling algorithm.
;
_exptl_crystal_colour colourless
_exptl_crystal_density_diffrn 1.289
_exptl_crystal_density_method 'not measured'
_exptl_crystal_description block
_exptl_crystal_F_000 712
_exptl_crystal_size_max 0.61
_exptl_crystal_size_mid 0.6
_exptl_crystal_size_min 0.49
_refine_diff_density_max 0.256
_refine_diff_density_min -0.222
_refine_diff_density_rms 0.038
_refine_ls_extinction_method none
_refine_ls_goodness_of_fit_ref 1.033
_refine_ls_hydrogen_treatment constr
_refine_ls_matrix_type full
_refine_ls_number_parameters 281
_refine_ls_number_reflns 2946
_refine_ls_number_restraints 16
_refine_ls_restrained_S_all 1.044
_refine_ls_R_factor_all 0.0533
_refine_ls_R_factor_gt 0.0395
_refine_ls_shift/su_max 0.000
_refine_ls_shift/su_mean 0.000
_refine_ls_structure_factor_coef Fsqd
_refine_ls_weighting_details 'calc w=1/[\s^2^(Fo^2^)+(0.0475P)^2^+0.4525P] where P=(Fo^2^+2Fc^2^)/3'
_refine_ls_weighting_scheme calc
_refine_ls_wR_factor_gt 0.0939
_refine_ls_wR_factor_ref 0.1013
_reflns_number_gt 2345
_reflns_number_total 2946
_reflns_threshold_expression >2sigma(I)
_cod_data_source_file 1-oc-2D-combined.cif
_cod_data_source_block 1-oc-2d-220k
_cod_original_cell_volume 1723.09(7)
_cod_database_code 4512783
_olex2_refinement_description
;
1. Fixed Uiso
 At 1.2 times of:
  All C(H) groups, All C(H,H) groups
 At 1.5 times of:
  All C(H,H,H) groups, All O(H) groups
2. Restrained distances
 C21B-C20B \\sim C21B-C16B \\sim C17B-C16B \\sim C18B-C17B \\sim C19B-C18B
\\sim C20B-C19B
 with sigma of 0.02
3. Uiso/Uaniso restraints and constraints
Uiso(C16A) = Uiso(C16B)
4. Others
 1*[Sof(O3A)+Sof(H3AA)+Sof(C16A)+Sof(C17A)+Sof(C18A)+Sof(H18A)+Sof(C21A)+
 Sof(H21A)+Sof(C22A)+Sof(H22D)+Sof(H22E)+Sof(H22F)+Sof(C19A)+Sof(H19A)+
 Sof(C20A)+Sof(H20A)+Sof(C17B)+Sof(H17B)+Sof(C21B)+Sof(C19B)+Sof(H19B)+
 Sof(C22B)+Sof(H22A)+Sof(H22B)+Sof(H22C)+Sof(C18B)+Sof(H18B)+Sof(C16B)+
 Sof(C20B)]+1*[Sof(O3B)+Sof(H3BA)]+1*[Sof(O3C)+Sof(H3C)]=1 with esd of 0.0001
 Sof(C17B)=Sof(H17B)=Sof(C21B)=Sof(C19B)=Sof(H19B)=Sof(C22B)=Sof(H22A)=
 Sof(H22B)=Sof(H22C)=Sof(C18B)=Sof(H18B)=Sof(C16B)=Sof(C20B)=1-FVAR(1)
 Sof(O3A)=Sof(H3AA)=Sof(C16A)=Sof(C17A)=Sof(C18A)=Sof(H18A)=Sof(C21A)=
 Sof(H21A)=Sof(C22A)=Sof(H22D)=Sof(H22E)=Sof(H22F)=Sof(C19A)=Sof(H19A)=
 Sof(C20A)=Sof(H20A)=FVAR(1)
 Sof(O3B)=Sof(H3BA)=FVAR(2)
 Sof(O3C)=Sof(H3C)=FVAR(3)
5.a Secondary CH2 refined with riding coordinates:
 C3(H3A,H3B), C1(H1A,H1B)
5.b Aromatic/amide H refined with riding coordinates:
 C5(H5), C6(H6), C8(H8), C11(H11), C12(H12), C15(H15), C9(H9), C14(H14),
 C18A(H18A), C21A(H21A), C19A(H19A), C20A(H20A), C17B(H17B), C19B(H19B),
 C18B(H18B)
5.c Idealised Me refined as rotating group:
 C22A(H22D,H22E,H22F), C22B(H22A,H22B,H22C)
5.d Idealised tetrahedral OH refined as rotating group:
 O1(H1), O2(H2), O3A(H3AA), O3B(H3BA), O3C(H3C)
;

loop_
_space_group_symop_id
_space_group_symop_operation_xyz
1 'x, y, z'
2 '-x+1/2, y+1/2, -z+1/2'
3 '-x, -y, -z'
4 'x-1/2, -y-1/2, z-1/2'

loop_
_atom_site_label
_atom_site_type_symbol
_atom_site_fract_x
_atom_site_fract_y
_atom_site_fract_z
_atom_site_U_iso_or_equiv
_atom_site_adp_type
_atom_site_occupancy
_atom_site_symmetry_multiplicity
_atom_site_calc_flag
_atom_site_disorder_assembly
_atom_site_disorder_group
_atom_site_refinement_flags_posn
O1 O 0.38594(10) 0.66655(13) 0.52443(6) 0.0327(3) Uani 1 1 d . . .
H1 H 0.3954 0.6059 0.5562 0.049 Uiso 1 1 calc . . GR
O2 O 0.90124(13) 1.03856(13) 0.13261(6) 0.0376(3) Uani 1 1 d . . .
H2 H 0.8733 1.1133 0.1218 0.056 Uiso 1 1 calc . . GR
C2 C 0.87694(13) 0.93414(15) 0.46220(7) 0.0203(3) Uani 1 1 d . . .
C3 C 0.87182(13) 1.06119(16) 0.51415(8) 0.0217(3) Uani 1 1 d . . .
H3A H 0.7981 1.1166 0.4974 0.026 Uiso 1 1 calc . . R
H3B H 0.8557 1.0349 0.5680 0.026 Uiso 1 1 calc . . R
C1 C 1.00080(14) 0.85675(15) 0.48945(8) 0.0221(3) Uani 1 1 d . . .
H1A H 0.9871 0.8269 0.5429 0.026 Uiso 1 1 calc . . R
H1B H 1.0112 0.7780 0.4569 0.026 Uiso 1 1 calc . . R
C4 C 0.74910(14) 0.85339(15) 0.47639(8) 0.0204(3) Uani 1 1 d . . .
C5 C 0.74290(14) 0.74046(17) 0.52359(8) 0.0268(4) Uani 1 1 d . . .
H5 H 0.8210 0.7066 0.5447 0.032 Uiso 1 1 calc . . R
C6 C 0.62412(14) 0.67642(17) 0.54029(8) 0.0264(4) Uani 1 1 d . . .
H6 H 0.6233 0.6014 0.5724 0.032 Uiso 1 1 calc . . R
C8 C 0.51027(14) 0.83333(17) 0.45968(9) 0.0287(4) Uani 1 1 d . . .
H8 H 0.4324 0.8640 0.4367 0.034 Uiso 1 1 calc . . R
C11 C 0.84617(15) 1.09055(17) 0.34338(8) 0.0262(4) Uani 1 1 d . . .
H11 H 0.8167 1.1571 0.3772 0.031 Uiso 1 1 calc . . R
C7 C 0.50726(14) 0.72431(16) 0.50910(8) 0.0237(3) Uani 1 1 d . . .
C12 C 0.85008(15) 1.11611(17) 0.26322(8) 0.0286(4) Uani 1 1 d . . .
H12 H 0.8234 1.1987 0.2439 0.034 Uiso 1 1 calc . . R
C13 C 0.89346(15) 1.01872(17) 0.21294(8) 0.0263(4) Uani 1 1 d . . .
C15 C 0.92692(15) 0.87136(17) 0.32078(8) 0.0283(4) Uani 1 1 d . . .
H15 H 0.9523 0.7879 0.3394 0.034 Uiso 1 1 calc . . R
C10 C 0.88515(13) 0.96826(15) 0.37409(8) 0.0203(3) Uani 1 1 d . . .
C9 C 0.62922(14) 0.89692(17) 0.44437(8) 0.0273(4) Uani 1 1 d . . .
H9 H 0.6294 0.9712 0.4116 0.033 Uiso 1 1 calc . . R
C14 C 0.93168(16) 0.89577(18) 0.24126(9) 0.0320(4) Uani 1 1 d . . .
H14 H 0.9605 0.8296 0.2070 0.038 Uiso 1 1 calc . . R
O3A O 0.16547(14) 0.57703(17) 0.43823(8) 0.0358(5) Uani 0.752(2) 1 d A 1 .
H3AA H 0.2357 0.6114 0.4517 0.054 Uiso 0.752(2) 1 calc A 1 GR
C16A C 0.1583(3) 0.5750(3) 0.35973(15) 0.0289(5) Uiso 0.752(2) 1 d A 1 .
C17A C 0.0485(2) 0.5210(2) 0.32377(13) 0.0311(6) Uani 0.752(2) 1 d A 1 .
C18A C 0.0401(5) 0.5198(5) 0.24326(19) 0.0404(10) Uani 0.752(2) 1 d A 1 .
H18A H -0.0345 0.4831 0.2195 0.049 Uiso 0.752(2) 1 calc A 1 R
C21A C 0.2610(2) 0.6286(3) 0.31253(15) 0.0465(7) Uani 0.752(2) 1 d A 1 .
H21A H 0.3355 0.6660 0.3360 0.056 Uiso 0.752(2) 1 calc A 1 R
C22A C -0.0619(3) 0.4679(3) 0.37416(19) 0.0429(7) Uani 0.752(2) 1 d A 1 .
H22D H -0.0269 0.4039 0.4106 0.064 Uiso 0.752(2) 1 calc A 1 GR
H22E H -0.1273 0.4257 0.3416 0.064 Uiso 0.752(2) 1 calc A 1 GR
H22F H -0.1021 0.5403 0.4024 0.064 Uiso 0.752(2) 1 calc A 1 GR
C19A C 0.1393(4) 0.5717(3) 0.1971(2) 0.0540(8) Uani 0.752(2) 1 d A 1 .
H19A H 0.1310 0.5705 0.1428 0.065 Uiso 0.752(2) 1 calc A 1 R
C20A C 0.2510(3) 0.6254(4) 0.23130(18) 0.0578(9) Uani 0.752(2) 1 d A 1 .
H20A H 0.3191 0.6592 0.2004 0.069 Uiso 0.752(2) 1 calc A 1 R
O3B O 0.2854(11) 0.6567(12) 0.3795(6) 0.054(4) Uani 0.126(4) 1 d A 2 .
H3BA H 0.3212 0.7029 0.3459 0.082 Uiso 0.126(4) 1 calc A 2 GR
C17B C 0.0828(9) 0.5294(10) 0.3917(6) 0.064(3) Uiso 0.248(2) 1 d A 2 .
H17B H 0.0844 0.5263 0.4461 0.077 Uiso 0.248(2) 1 calc A 2 R
C21B C 0.1784(9) 0.6097(10) 0.2731(5) 0.057(2) Uiso 0.248(2) 1 d A 2 .
C19B C -0.0228(14) 0.4797(12) 0.2698(6) 0.064(3) Uani 0.248(2) 1 d A 2 .
H19B H -0.0910 0.4408 0.2412 0.077 Uiso 0.248(2) 1 calc A 2 R
C22B C 0.2796(15) 0.6917(17) 0.2306(9) 0.098(6) Uiso 0.248(2) 1 d A 2 .
H22A H 0.2946 0.7735 0.2586 0.146 Uiso 0.248(2) 1 calc A 2 GR
H22B H 0.2480 0.7116 0.1789 0.146 Uiso 0.248(2) 1 calc A 2 GR
H22C H 0.3612 0.6426 0.2271 0.146 Uiso 0.248(2) 1 calc A 2 GR
C18B C -0.0172(14) 0.4684(17) 0.3506(7) 0.066(5) Uiso 0.248(2) 1 d A 2 .
H18B H -0.0814 0.4193 0.3771 0.080 Uiso 0.248(2) 1 calc A 2 R
C16B C 0.1838(9) 0.5974(9) 0.3497(5) 0.0289(5) Uiso 0.248(2) 1 d A 2 .
C20B C 0.0770(15) 0.5510(16) 0.2335(12) 0.048(5) Uiso 0.248(2) 1 d A 2 .
O3C O 0.0789(15) 0.5702(14) 0.1576(7) 0.060(5) Uani 0.122(4) 1 d A 2 .
H3C H 0.1189 0.6395 0.1478 0.090 Uiso 0.122(4) 1 calc A 2 GR

loop_
_atom_site_aniso_label
_atom_site_aniso_U_11
_atom_site_aniso_U_22
_atom_site_aniso_U_33
_atom_site_aniso_U_23
_atom_site_aniso_U_13
_atom_site_aniso_U_12
O1 0.0259(6) 0.0404(8) 0.0318(6) 0.0081(5) -0.0025(4) -0.0079(5)
O2 0.0560(8) 0.0387(8) 0.0182(5) 0.0044(5) 0.0034(5) 0.0047(6)
C2 0.0207(7) 0.0230(8) 0.0171(7) 0.0011(6) -0.0004(5) 0.0026(6)
C3 0.0213(7) 0.0261(9) 0.0176(7) 0.0003(6) -0.0006(6) 0.0055(7)
C1 0.0252(7) 0.0224(8) 0.0186(7) -0.0011(6) -0.0014(6) 0.0038(7)
C4 0.0232(7) 0.0225(8) 0.0156(7) -0.0027(6) 0.0000(5) 0.0021(6)
C5 0.0222(7) 0.0306(9) 0.0276(8) 0.0037(7) -0.0031(6) 0.0035(7)
C6 0.0299(8) 0.0249(9) 0.0245(7) 0.0053(6) -0.0001(6) -0.0004(7)
C8 0.0221(7) 0.0349(10) 0.0291(8) 0.0044(7) -0.0070(6) 0.0007(7)
C11 0.0304(8) 0.0266(9) 0.0216(7) -0.0021(7) -0.0014(6) 0.0047(7)
C7 0.0241(7) 0.0281(9) 0.0190(7) -0.0058(6) 0.0004(6) -0.0030(7)
C12 0.0340(9) 0.0267(9) 0.0252(8) 0.0049(7) -0.0027(6) 0.0044(8)
C13 0.0296(8) 0.0328(10) 0.0167(7) 0.0023(7) 0.0008(6) -0.0034(7)
C15 0.0367(9) 0.0236(9) 0.0245(8) 0.0019(6) 0.0003(6) 0.0052(7)
C10 0.0181(7) 0.0230(8) 0.0198(7) 0.0002(6) -0.0013(5) -0.0009(6)
C9 0.0289(8) 0.0279(9) 0.0249(8) 0.0078(7) -0.0050(6) 0.0001(7)
C14 0.0436(10) 0.0301(10) 0.0224(8) -0.0057(7) 0.0046(7) 0.0050(8)
O3A 0.0329(9) 0.0427(11) 0.0317(8) -0.0045(7) -0.0076(6) 0.0029(8)
C17A 0.0326(12) 0.0258(12) 0.0349(12) 0.0009(10) -0.0065(10) 0.0046(11)
C18A 0.046(3) 0.039(3) 0.037(2) -0.0021(18) -0.013(2) -0.003(2)
C21A 0.0341(13) 0.0579(18) 0.0476(16) -0.0050(13) -0.0048(12) -0.0029(13)
C22A 0.0379(16) 0.0412(18) 0.0497(16) 0.0065(14) -0.0068(15) -0.0038(14)
C19A 0.067(2) 0.064(2) 0.0306(15) 0.0006(15) 0.0000(17) -0.0030(17)
C20A 0.0544(18) 0.073(3) 0.0459(17) 0.0020(16) 0.0118(14) -0.0072(19)
O3B 0.071(8) 0.055(8) 0.038(7) 0.003(5) -0.026(5) -0.012(6)
C19B 0.069(8) 0.051(7) 0.073(8) 0.005(6) -0.023(6) -0.004(6)
O3C 0.086(10) 0.063(10) 0.031(7) 0.007(6) -0.008(6) -0.028(8)

loop_
_atom_type_symbol
_atom_type_description
_atom_type_scat_dispersion_real
_atom_type_scat_dispersion_imag
_atom_type_scat_source
C C 0.0033 0.0016 'International Tables Vol C Tables 4.2.6.8 and 6.1.1.4'
H H 0.0000 0.0000 'International Tables Vol C Tables 4.2.6.8 and 6.1.1.4'
O O 0.0106 0.0060 'International Tables Vol C Tables 4.2.6.8 and 6.1.1.4'

loop_
_geom_angle_atom_site_label_1
_geom_angle_atom_site_label_2
_geom_angle_atom_site_label_3
_geom_angle
_geom_angle_site_symmetry_1
C7 O1 H1 109.5 .
C13 O2 H2 109.5 .
C1 C2 C3 105.45(11) .
C1 C2 C10 111.20(11) .
C4 C2 C3 108.20(11) .
C4 C2 C1 111.52(12) .
C4 C2 C10 108.29(11) .
C10 C2 C3 112.16(12) .
C2 C3 H3A 109.0 .
C2 C3 H3B 109.0 .
H3A C3 H3B 107.8 .
C1 C3 C2 112.97(11) 3_776
C1 C3 H3A 109.0 3_776
C1 C3 H3B 109.0 3_776
C2 C1 H1A 108.9 .
C2 C1 H1B 108.9 .
C3 C1 C2 113.54(12) 3_776
C3 C1 H1A 108.9 3_776
C3 C1 H1B 108.9 3_776
H1A C1 H1B 107.7 .
C5 C4 C2 123.75(12) .
C5 C4 C9 116.23(14) .
C9 C4 C2 119.94(13) .
C4 C5 H5 118.9 .
C6 C5 C4 122.24(14) .
C6 C5 H5 118.9 .
C5 C6 H6 120.1 .
C7 C6 C5 119.83(15) .
C7 C6 H6 120.1 .
C7 C8 H8 120.0 .
C7 C8 C9 119.91(13) .
C9 C8 H8 120.0 .
C12 C11 H11 119.2 .
C10 C11 H11 119.2 .
C10 C11 C12 121.67(14) .
O1 C7 C6 122.63(14) .
O1 C7 C8 117.87(13) .
C6 C7 C8 119.49(14) .
C11 C12 H12 120.2 .
C13 C12 C11 119.59(15) .
C13 C12 H12 120.2 .
C12 C13 O2 122.36(14) .
C12 C13 C14 120.33(13) .
C14 C13 O2 117.31(14) .
C10 C15 H15 119.0 .
C14 C15 H15 119.0 .
C14 C15 C10 121.94(15) .
C11 C10 C2 123.19(13) .
C11 C10 C15 116.88(13) .
C15 C10 C2 119.85(13) .
C4 C9 H9 118.9 .
C8 C9 C4 122.23(15) .
C8 C9 H9 118.9 .
C13 C14 C15 119.59(15) .
C13 C14 H14 120.2 .
C15 C14 H14 120.2 .
O3A C16A C17A 119.7(2) .
O3A C16A C21A 121.5(2) .
C17A C16A C21A 118.9(2) .
C16A C17A C18A 119.9(3) .
C16A C17A C22A 118.6(2) .
C18A C17A C22A 121.5(3) .
C17A C18A H18A 119.2 .
C19A C18A C17A 121.6(4) .
C19A C18A H18A 119.2 .
C16A C21A H21A 119.8 .
C20A C21A C16A 120.3(3) .
C20A C21A H21A 119.8 .
C18A C19A H19A 120.1 .
C18A C19A C20A 119.9(4) .
C20A C19A H19A 120.1 .
C21A C20A H20A 120.3 .
C19A C20A C21A 119.4(3) .
C19A C20A H20A 120.3 .
C16B O3B H3BA 109.5 .
C18B C17B H17B 120.6 .
C18B C17B C16B 118.9(10) .
C16B C17B H17B 120.6 .
C16B C21B C22B 120.4(10) .
C16B C21B C20B 119.0(12) .
C20B C21B C22B 120.6(12) .
C18B C19B H19B 121.3 .
C20B C19B H19B 121.3 .
C20B C19B C18B 117.4(15) .
C21B C22B H22A 109.5 .
C21B C22B H22B 109.5 .
C21B C22B H22C 109.5 .
H22A C22B H22B 109.5 .
H22A C22B H22C 109.5 .
H22B C22B H22C 109.5 .
C17B C18B C19B 120.2(13) .
C17B C18B H18B 119.9 .
C19B C18B H18B 119.9 .
O3B C16B C17B 126.3(8) .
O3B C16B C21B 112.4(9) .
C21B C16B C17B 121.2(8) .
C21B C20B C19B 123.3(17) .
O3C C20B C21B 114.6(15) .
O3C C20B C19B 122.1(12) .
C20B O3C H3C 109.5 .

loop_
_geom_bond_atom_site_label_1
_geom_bond_atom_site_label_2
_geom_bond_distance
_geom_bond_site_symmetry_2
O1 H1 0.8200 .
O1 C7 1.3781(17) .
O2 H2 0.8200 .
O2 C13 1.3880(17) .
C2 C3 1.551(2) .
C2 C1 1.5415(19) .
C2 C4 1.541(2) .
C2 C10 1.5449(18) .
C3 H3A 0.9700 .
C3 H3B 0.9700 .
C3 C1 1.526(2) 3_776
C1 C3 1.526(2) 3_776
C1 H1A 0.9700 .
C1 H1B 0.9700 .
C4 C5 1.390(2) .
C4 C9 1.396(2) .
C5 H5 0.9300 .
C5 C6 1.388(2) .
C6 H6 0.9300 .
C6 C7 1.379(2) .
C8 H8 0.9300 .
C8 C7 1.380(2) .
C8 C9 1.383(2) .
C11 H11 0.9300 .
C11 C12 1.393(2) .
C11 C10 1.388(2) .
C12 H12 0.9300 .
C12 C13 1.370(2) .
C13 C14 1.377(2) .
C15 H15 0.9300 .
C15 C10 1.395(2) .
C15 C14 1.380(2) .
C9 H9 0.9300 .
C14 H14 0.9300 .
O3A H3AA 0.8200 .
O3A C16A 1.342(3) .
C16A C17A 1.376(3) .
C16A C21A 1.418(4) .
C17A C18A 1.377(4) .
C17A C22A 1.504(4) .
C18A H18A 0.9300 .
C18A C19A 1.375(6) .
C21A H21A 0.9300 .
C21A C20A 1.391(4) .
C22A H22D 0.9600 .
C22A H22E 0.9600 .
C22A H22F 0.9600 .
C19A H19A 0.9300 .
C19A C20A 1.378(5) .
C20A H20A 0.9300 .
O3B H3BA 0.8200 .
O3B C16B 1.289(13) .
C17B H17B 0.9300 .
C17B C18B 1.372(12) .
C17B C16B 1.418(11) .
C21B C22B 1.497(16) .
C21B C16B 1.316(10) .
C21B C20B 1.360(12) .
C19B H19B 0.9300 .
C19B C18B 1.385(12) .
C19B C20B 1.380(12) .
C22B H22A 0.9600 .
C22B H22B 0.9600 .
C22B H22C 0.9600 .
C18B H18B 0.9300 .
C20B O3C 1.31(2) .
O3C H3C 0.8200 .

loop_
_geom_torsion_atom_site_label_1
_geom_torsion_atom_site_label_2
_geom_torsion_atom_site_label_3
_geom_torsion_atom_site_label_4
_geom_torsion
_geom_torsion_site_symmetry_4
O2 C13 C14 C15 179.44(14) .
C2 C4 C5 C6 174.59(14) .
C2 C4 C9 C8 -175.51(14) .
C3 C2 C1 C3 -55.79(15) 3_776
C3 C2 C4 C5 -101.71(16) .
C3 C2 C4 C9 74.74(15) .
C3 C2 C10 C11 -21.14(18) .
C3 C2 C10 C15 162.28(13) .
C1 C2 C3 C1 55.44(16) 3_776
C1 C2 C4 C5 13.83(19) .
C1 C2 C4 C9 -169.72(12) .
C1 C2 C10 C11 -138.95(14) .
C1 C2 C10 C15 44.48(18) .
C4 C2 C3 C1 174.89(11) 3_776
C4 C2 C1 C3 -173.01(11) 3_776
C4 C2 C10 C11 98.19(16) .
C4 C2 C10 C15 -78.38(16) .
C4 C5 C6 C7 0.5(2) .
C5 C4 C9 C8 1.2(2) .
C5 C6 C7 O1 -178.95(13) .
C5 C6 C7 C8 1.9(2) .
C11 C12 C13 O2 -179.18(14) .
C11 C12 C13 C14 0.7(2) .
C7 C8 C9 C4 1.1(2) .
C12 C11 C10 C2 -177.46(13) .
C12 C11 C10 C15 -0.8(2) .
C12 C13 C14 C15 -0.4(2) .
C10 C2 C3 C1 -65.73(14) 3_776
C10 C2 C1 C3 66.01(15) 3_776
C10 C2 C4 C5 136.49(14) .
C10 C2 C4 C9 -47.06(18) .
C10 C11 C12 C13 -0.1(2) .
C10 C15 C14 C13 -0.5(2) .
C9 C4 C5 C6 -2.0(2) .
C9 C8 C7 O1 178.15(14) .
C9 C8 C7 C6 -2.6(2) .
C14 C15 C10 C2 177.83(14) .
C14 C15 C10 C11 1.0(2) .
O3A C16A C17A C18A 179.4(3) .
O3A C16A C17A C22A 1.2(4) .
O3A C16A C21A C20A -179.9(3) .
C16A C17A C18A C19A 0.0(5) .
C16A C21A C20A C19A 1.1(5) .
C17A C16A C21A C20A -0.5(4) .
C17A C18A C19A C20A 0.6(5) .
C18A C19A C20A C21A -1.1(5) .
C21A C16A C17A C18A 0.0(4) .
C21A C16A C17A C22A -178.2(3) .
C22A C17A C18A C19A 178.1(3) .
C22B C21B C16B O3B -3.0(15) .
C22B C21B C16B C17B 174.7(10) .
C22B C21B C20B C19B -176.8(15) .
C22B C21B C20B O3C 2(2) .
C18B C17B C16B O3B -178.3(12) .
C18B C17B C16B C21B 4.3(15) .
C18B C19B C20B C21B 0(3) .
C18B C19B C20B O3C -178.3(14) .
C16B C17B C18B C19B -3.5(18) .
C16B C21B C20B C19B 1(2) .
C16B C21B C20B O3C 179.1(13) .
C20B C21B C16B O3B 179.4(12) .
C20B C21B C16B C17B -2.9(16) .
C20B C19B C18B C17B 2(2) .
